data_4514044
loop_
_publ_author_name
'Li, Cheng-Peng'
'Liu, Bo-Lan'
'Wang, Lei'
'Liu, Yue'
'Tian, Jia-Yue'
'Liu, Chun-Sen'
'Du, Miao'

_publ_section_title
;
 Tracking the Superefficient Anion Exchange of a Dynamic Porous Material
 Constructed by Ag(I) Nitrate and Tripyridyltriazole via Multistep
 Single-Crystal to Single-Crystal Transformations.
;
_journal_issue 8
_journal_name_full 'ACS applied materials &amp; interfaces'
_journal_page_first 7202
_journal_page_last 7208
_journal_paper_doi 10.1021/acsami.6b16757
_journal_volume 9
_journal_year 2017
_chemical_formula_sum 'C18 H13.5 Ag Mn0.84 N6.66 O3.84'
_chemical_formula_weight 538.70
_chemical_name_systematic
; 
 ? 
;
_space_group_IT_number 14
_symmetry_cell_setting monoclinic
_symmetry_space_group_name_Hall '-P 2yn'
_symmetry_space_group_name_H-M 'P 1 21/n 1'
_atom_sites_solution_hydrogens geom
_atom_sites_solution_primary direct
_atom_sites_solution_secondary difmap
_audit_creation_method SHELXL-97
_cell_angle_alpha 90.00
_cell_angle_beta 103.428(9)
_cell_angle_gamma 90.00
_cell_formula_units_Z 4
_cell_length_a 10.2824(9)
_cell_length_b 14.8893(10)
_cell_length_c 14.3004(13)
_cell_measurement_reflns_used 2994
_cell_measurement_temperature 294(2)
_cell_measurement_theta_max 28.6510
_cell_measurement_theta_min 3.8920
_cell_volume 2129.5(3)
_computing_cell_refinement
;
CrysAlisPro, Agilent Technologies,
Version 1.171.36.32 (release 02-08-2013 CrysAlis171 .NET)
(compiled Aug  2 2013,16:46:58)
;
_computing_data_collection
;
CrysAlisPro, Agilent Technologies,
Version 1.171.36.32 (release 02-08-2013 CrysAlis171 .NET)
(compiled Aug  2 2013,16:46:58)
;
_computing_data_reduction
;
CrysAlisPro, Agilent Technologies,
Version 1.171.36.32 (release 02-08-2013 CrysAlis171 .NET)
(compiled Aug  2 2013,16:46:58)
;
_computing_molecular_graphics 'SHELXTL (Sheldrick, 2008)'
_computing_publication_material 'SHELXTL and PLATON (Spek, 2009)'
_computing_structure_refinement 'SHELXL97 (Sheldrick, 2008)'
_computing_structure_solution 'SHELXS97 (Sheldrick, 2008)'
_diffrn_ambient_temperature 294(2)
_diffrn_measured_fraction_theta_full 0.998
_diffrn_measured_fraction_theta_max 0.998
_diffrn_measurement_device_type 'Xcalibur, Eos, Gemini'
_diffrn_measurement_method '\w scans'
_diffrn_radiation_monochromator graphite
_diffrn_radiation_source 'Enhance (Mo) X-ray Source'
_diffrn_radiation_type MoK\a
_diffrn_radiation_wavelength 0.71073
_diffrn_reflns_av_R_equivalents 0.0507
_diffrn_reflns_av_sigmaI/netI 0.0560
_diffrn_reflns_limit_h_max 11
_diffrn_reflns_limit_h_min -12
_diffrn_reflns_limit_k_max 17
_diffrn_reflns_limit_k_min -18
_diffrn_reflns_limit_l_max 17
_diffrn_reflns_limit_l_min -17
_diffrn_reflns_number 9064
_diffrn_reflns_theta_full 25.50
_diffrn_reflns_theta_max 25.50
_diffrn_reflns_theta_min 3.09
_diffrn_standards_decay_% 0
_diffrn_standards_interval_count 0
_diffrn_standards_interval_time 0
_diffrn_standards_number 0
_exptl_absorpt_coefficient_mu 1.460
_exptl_absorpt_correction_T_max 0.8677
_exptl_absorpt_correction_T_min 0.6684
_exptl_absorpt_correction_type multi-scan
_exptl_absorpt_process_details
;
CrysAlisPro, Agilent Technologies,
Version 1.171.36.32 (release 02-08-2013 CrysAlis171 .NET)
(compiled Aug  2 2013,16:46:58)
Empirical absorption correction using spherical harmonics,
 implemented in SCALE3 ABSPACK scaling algorithm.
;
_exptl_crystal_colour Black
_exptl_crystal_density_diffrn 1.680
_exptl_crystal_density_method 'not measured'
_exptl_crystal_description Block
_exptl_crystal_F_000 1068
_exptl_crystal_size_max 0.30
_exptl_crystal_size_mid 0.30
_exptl_crystal_size_min 0.10
_refine_diff_density_max 1.483
_refine_diff_density_min -1.080
_refine_diff_density_rms 0.160
_refine_ls_extinction_method none
_refine_ls_goodness_of_fit_ref 1.045
_refine_ls_hydrogen_treatment constr
_refine_ls_matrix_type full
_refine_ls_number_parameters 327
_refine_ls_number_reflns 3950
_refine_ls_number_restraints 212
_refine_ls_restrained_S_all 1.057
_refine_ls_R_factor_all 0.0838
_refine_ls_R_factor_gt 0.0680
_refine_ls_shift/su_max 0.001
_refine_ls_shift/su_mean 0.000
_refine_ls_structure_factor_coef Fsqd
_refine_ls_weighting_details 'calc w=1/[\s^2^(Fo^2^)+(0.1273P)^2^+4.0978P] where P=(Fo^2^+2Fc^2^)/3'
_refine_ls_weighting_scheme calc
_refine_ls_wR_factor_gt 0.1933
_refine_ls_wR_factor_ref 0.2161
_reflns_number_gt 3053
_reflns_number_total 3950
_reflns_threshold_expression >2sigma(I)
_cod_data_source_file am6b16757_si_003.cif
_cod_data_source_block 3.NO3.MnO4
_cod_depositor_comments
;
The following automatic conversions were performed:

'_symmetry_cell_setting' value 'Monoclinic' changed to 'monoclinic'
according to the built-in table from CIF Core dictionary named
'cif_core.dic' version 2.4.1 from 2010-06-29.

'_exptl_crystal_density_meas' value 'none' was changed to '?' - the
value is perceived as not measured.

Automatic conversion script
Id: cif_fix_values 4624 2016-04-14 12:54:50Z antanas 

 Adding full bibliography for 4514042--4514046.cif.
;
_cod_original_sg_symbol_H-M P2(1)/n
_cod_original_formula_sum 'C18 H13.50 Ag Mn0.84 N6.66 O3.84'
_cod_database_code 4514044

loop_
_symmetry_equiv_pos_as_xyz
'x, y, z'
'-x+1/2, y+1/2, -z+1/2'
'-x, -y, -z'
'x-1/2, -y-1/2, z-1/2'

loop_
_atom_site_label
_atom_site_type_symbol
_atom_site_fract_x
_atom_site_fract_y
_atom_site_fract_z
_atom_site_U_iso_or_equiv
_atom_site_adp_type
_atom_site_occupancy
_atom_site_symmetry_multiplicity
_atom_site_calc_flag
_atom_site_refinement_flags
_atom_site_disorder_assembly
_atom_site_disorder_group
Mn1 Mn 0.29181(18) 0.49789(12) 0.13719(15) 0.0608(7) Uani 0.841(7) 1 d PU A 1
O4 O 0.2120(9) 0.5544(7) 0.2103(7) 0.102(3) Uani 0.841(7) 1 d PU A 1
O5 O 0.3890(8) 0.4386(6) 0.2121(6) 0.095(2) Uani 0.841(7) 1 d PU A 1
O6 O 0.3586(10) 0.5765(6) 0.0935(8) 0.077(2) Uani 0.841(7) 1 d PU A 1
O7 O 0.1691(8) 0.4557(7) 0.0711(7) 0.096(3) Uani 0.841(7) 1 d PU A 1
N7 N 0.333(3) 0.480(2) 0.104(2) 0.058(4) Uani 0.159(7) 1 d PDU A 2
O1 O 0.385(5) 0.550(2) 0.083(4) 0.066(6) Uani 0.159(7) 1 d PDU A 2
O2 O 0.256(5) 0.484(3) 0.152(4) 0.068(5) Uani 0.159(7) 1 d PDU A 2
O3 O 0.366(3) 0.412(2) 0.073(3) 0.072(7) Uani 0.159(7) 1 d PDU A 2
Ag1 Ag 0.55634(5) 0.51317(4) 0.40285(4) 0.0461(3) Uani 1 1 d . . .
N1 N 0.2928(5) 0.4592(4) 0.4433(4) 0.0419(12) Uani 1 1 d . . .
N2 N 0.1687(6) 0.4986(4) 0.4130(4) 0.0436(13) Uani 1 1 d . . .
N3 N 0.1675(5) 0.3716(4) 0.3363(3) 0.0368(11) Uani 1 1 d . . .
N4 N 0.0213(5) 0.1469(4) 0.1671(4) 0.0466(14) Uani 1 1 d . . .
N5 N 0.5240(5) 0.3603(4) 0.4114(4) 0.0429(13) Uani 1 1 d . . .
N6 N -0.2668(6) 0.4964(4) 0.3067(5) 0.0532(16) Uani 1 1 d . . .
N8 N 0.522(2) 0.1873(16) 0.0128(14) 0.111(5) Uani 0.50 1 d PU . .
C1 C 0.6305(7) 0.3065(5) 0.4249(5) 0.0526(18) Uani 1 1 d . . .
H1 H 0.7136 0.3317 0.4261 0.063 Uiso 1 1 calc R . .
C2 C 0.6220(8) 0.2143(6) 0.4372(6) 0.065(2) Uani 1 1 d . . .
H2 H 0.6982 0.1788 0.4453 0.078 Uiso 1 1 calc R . .
C3 C 0.5007(8) 0.1759(5) 0.4373(6) 0.065(2) Uani 1 1 d . . .
H3 H 0.4936 0.1144 0.4468 0.078 Uiso 1 1 calc R . .
C4 C 0.3895(7) 0.2306(5) 0.4229(5) 0.0527(18) Uani 1 1 d . . .
H4 H 0.3056 0.2068 0.4223 0.063 Uiso 1 1 calc R . .
C5 C 0.4052(6) 0.3212(4) 0.4095(4) 0.0388(14) Uani 1 1 d . . .
C6 C 0.2913(6) 0.3842(4) 0.3955(4) 0.0357(13) Uani 1 1 d . . .
C7 C 0.1395(6) 0.1851(5) 0.1633(5) 0.0434(15) Uani 1 1 d . . .
H7 H 0.1896 0.1591 0.1241 0.052 Uiso 1 1 calc R . .
C8 C 0.1893(6) 0.2610(5) 0.2150(5) 0.0432(15) Uani 1 1 d . . .
H8 H 0.2683 0.2875 0.2079 0.052 Uiso 1 1 calc R . .
C9 C 0.1194(6) 0.2964(4) 0.2770(4) 0.0382(14) Uani 1 1 d . . .
C10 C 0.0013(7) 0.2562(5) 0.2839(6) 0.0536(18) Uani 1 1 d . . .
H10 H -0.0471 0.2777 0.3266 0.064 Uiso 1 1 calc R . .
C11 C -0.0428(7) 0.1838(5) 0.2263(6) 0.0537(18) Uani 1 1 d . . .
H11 H -0.1247 0.1590 0.2294 0.064 Uiso 1 1 calc R . .
C12 C 0.0964(6) 0.4467(4) 0.3501(4) 0.0367(13) Uani 1 1 d . . .
C13 C -0.1377(7) 0.4828(5) 0.3482(6) 0.0438(16) Uani 1 1 d . . .
H13 H -0.1111 0.4865 0.4148 0.053 Uiso 1 1 calc R . .
C14 C -0.0419(6) 0.4637(4) 0.2981(5) 0.0386(14) Uani 1 1 d . . .
C15 C -0.0803(7) 0.4596(6) 0.1982(5) 0.0508(17) Uani 1 1 d . . .
H15 H -0.0179 0.4482 0.1619 0.061 Uiso 1 1 calc R . .
C16 C -0.2130(8) 0.4729(6) 0.1545(6) 0.063(2) Uani 1 1 d . . .
H16 H -0.2420 0.4699 0.0880 0.076 Uiso 1 1 calc R . .
C17 C -0.3042(8) 0.4912(5) 0.2117(6) 0.0540(19) Uani 1 1 d . . .
H17 H -0.3938 0.4998 0.1819 0.065 Uiso 1 1 calc R . .
C18 C 0.548(2) 0.2305(16) 0.1788(14) 0.087(5) Uani 0.50 1 d PU . .
H18A H 0.4887 0.2801 0.1787 0.130 Uiso 0.50 1 calc PR . .
H18B H 0.6355 0.2455 0.2167 0.130 Uiso 0.50 1 calc PR . .
H18C H 0.5151 0.1786 0.2057 0.130 Uiso 0.50 1 calc PR . .
C19 C 0.5564(19) 0.2120(13) 0.0858(13) 0.072(4) Uani 0.50 1 d PU . .

loop_
_atom_site_aniso_label
_atom_site_aniso_U_11
_atom_site_aniso_U_22
_atom_site_aniso_U_33
_atom_site_aniso_U_23
_atom_site_aniso_U_13
_atom_site_aniso_U_12
Mn1 0.0495(11) 0.0585(11) 0.0622(11) 0.0186(8) -0.0119(8) -0.0206(7)
O4 0.104(5) 0.111(6) 0.095(5) -0.015(4) 0.031(4) -0.014(4)
O5 0.086(4) 0.089(5) 0.100(5) 0.034(4) 0.002(4) -0.007(4)
O6 0.087(5) 0.062(4) 0.083(5) 0.008(4) 0.022(3) -0.005(4)
O7 0.077(4) 0.104(5) 0.097(5) -0.019(4) -0.004(4) -0.025(4)
N7 0.053(6) 0.063(6) 0.060(6) -0.002(5) 0.015(5) 0.000(5)
O1 0.069(9) 0.064(8) 0.066(9) 0.003(7) 0.013(7) 0.001(7)
O2 0.068(7) 0.069(8) 0.070(7) -0.010(6) 0.021(6) -0.002(6)
O3 0.061(10) 0.065(8) 0.084(10) -0.013(8) 0.006(8) 0.010(8)
Ag1 0.0451(4) 0.0365(4) 0.0519(4) 0.0036(2) 0.0016(3) 0.0011(2)
N1 0.040(3) 0.038(3) 0.041(3) -0.006(3) -0.007(2) 0.002(2)
N2 0.041(3) 0.041(3) 0.045(3) -0.006(3) 0.001(2) 0.008(2)
N3 0.037(3) 0.033(3) 0.037(3) -0.002(2) 0.003(2) -0.002(2)
N4 0.052(3) 0.031(3) 0.050(3) -0.012(3) -0.001(3) -0.005(3)
N5 0.039(3) 0.039(3) 0.045(3) 0.001(2) 0.000(2) 0.007(2)
N6 0.037(3) 0.072(4) 0.047(3) -0.003(3) 0.004(3) 0.009(3)
N8 0.151(9) 0.100(9) 0.083(7) 0.008(7) 0.032(7) 0.001(8)
C1 0.043(4) 0.050(4) 0.059(4) 0.002(4) 0.001(3) 0.009(3)
C2 0.059(5) 0.051(5) 0.075(5) -0.001(4) -0.003(4) 0.019(4)
C3 0.071(5) 0.036(4) 0.074(5) 0.006(4) -0.011(4) 0.010(4)
C4 0.044(4) 0.039(4) 0.063(4) 0.004(3) -0.011(3) -0.007(3)
C5 0.037(3) 0.033(3) 0.040(3) -0.004(3) -0.005(2) 0.001(3)
C6 0.035(3) 0.030(3) 0.035(3) -0.001(3) -0.007(2) -0.004(2)
C7 0.047(4) 0.040(4) 0.041(3) -0.004(3) 0.007(3) -0.005(3)
C8 0.039(3) 0.036(4) 0.053(4) -0.007(3) 0.008(3) -0.007(3)
C9 0.036(3) 0.030(3) 0.043(3) -0.002(3) -0.003(2) -0.003(3)
C10 0.054(4) 0.044(4) 0.065(5) -0.018(4) 0.019(3) -0.010(3)
C11 0.044(4) 0.039(4) 0.076(5) -0.013(4) 0.010(3) -0.008(3)
C12 0.037(3) 0.030(3) 0.041(3) -0.002(3) 0.004(2) 0.001(3)
C13 0.036(3) 0.045(4) 0.049(4) -0.003(3) 0.005(3) 0.003(3)
C14 0.038(3) 0.035(3) 0.041(3) -0.002(3) 0.004(3) 0.003(3)
C15 0.042(4) 0.065(5) 0.045(4) 0.002(4) 0.009(3) 0.007(3)
C16 0.057(5) 0.087(6) 0.038(4) 0.005(4) -0.004(3) 0.012(4)
C17 0.040(4) 0.066(5) 0.050(4) -0.001(4) -0.003(3) 0.012(3)
C18 0.093(8) 0.094(9) 0.077(7) -0.005(7) 0.029(7) 0.025(7)
C19 0.095(8) 0.060(7) 0.062(6) -0.001(6) 0.017(6) 0.003(6)

loop_
_atom_type_symbol
_atom_type_description
_atom_type_scat_dispersion_real
_atom_type_scat_dispersion_imag
_atom_type_scat_source
C C 0.0033 0.0016 'International Tables Vol C Tables 4.2.6.8 and 6.1.1.4'
H H 0.0000 0.0000 'International Tables Vol C Tables 4.2.6.8 and 6.1.1.4'
N N 0.0061 0.0033 'International Tables Vol C Tables 4.2.6.8 and 6.1.1.4'
O O 0.0106 0.0060 'International Tables Vol C Tables 4.2.6.8 and 6.1.1.4'
Mn Mn 0.3368 0.7283 'International Tables Vol C Tables 4.2.6.8 and 6.1.1.4'
Ag Ag -0.8971 1.1015 'International Tables Vol C Tables 4.2.6.8 and 6.1.1.4'

loop_
_geom_angle_atom_site_label_1
_geom_angle_atom_site_label_2
_geom_angle_atom_site_label_3
_geom_angle
_geom_angle_site_symmetry_1
_geom_angle_site_symmetry_3
O7 Mn1 O5 120.0(5) . .
O7 Mn1 O6 116.0(6) . .
O5 Mn1 O6 115.4(5) . .
O7 Mn1 O4 97.9(5) . .
O5 Mn1 O4 100.5(5) . .
O6 Mn1 O4 101.3(5) . .
O2 N7 O3 124.2(16) . .
O2 N7 O1 118.2(15) . .
O3 N7 O1 117.6(14) . .
N4 Ag1 N5 147.34(18) 2 .
N4 Ag1 N1 109.6(2) 2 3_666
N5 Ag1 N1 100.94(19) . 3_666
N4 Ag1 N6 94.0(2) 2 1_655
N5 Ag1 N6 93.6(2) . 1_655
N1 Ag1 N6 96.9(2) 3_666 1_655
N4 Ag1 Ag1 108.61(15) 2 3_666
N5 Ag1 Ag1 75.71(14) . 3_666
N1 Ag1 Ag1 61.72(14) 3_666 3_666
N6 Ag1 Ag1 152.75(14) 1_655 3_666
C6 N1 N2 107.5(5) . .
C6 N1 Ag1 123.3(4) . 3_666
N2 N1 Ag1 124.5(4) . 3_666
C12 N2 N1 107.9(5) . .
C6 N3 C12 104.5(5) . .
C6 N3 C9 128.4(5) . .
C12 N3 C9 127.0(5) . .
C11 N4 C7 116.1(6) . .
C11 N4 Ag1 118.2(4) . 2_545
C7 N4 Ag1 125.0(4) . 2_545
C1 N5 C5 116.9(6) . .
C1 N5 Ag1 118.5(5) . .
C5 N5 Ag1 124.5(4) . .
C17 N6 C13 117.9(7) . .
C17 N6 Ag1 119.2(5) . 1_455
C13 N6 Ag1 122.5(5) . 1_455
N5 C1 C2 122.6(7) . .
N5 C1 H1 118.7 . .
C2 C1 H1 118.7 . .
C3 C2 C1 119.7(7) . .
C3 C2 H2 120.1 . .
C1 C2 H2 120.1 . .
C2 C3 C4 118.3(7) . .
C2 C3 H3 120.8 . .
C4 C3 H3 120.8 . .
C5 C4 C3 118.6(7) . .
C5 C4 H4 120.7 . .
C3 C4 H4 120.7 . .
N5 C5 C4 123.8(6) . .
N5 C5 C6 114.5(5) . .
C4 C5 C6 121.7(6) . .
N1 C6 N3 109.6(5) . .
N1 C6 C5 124.0(5) . .
N3 C6 C5 126.3(5) . .
N4 C7 C8 123.1(6) . .
N4 C7 H7 118.4 . .
C8 C7 H7 118.4 . .
C9 C8 C7 118.4(6) . .
C9 C8 H8 120.8 . .
C7 C8 H8 120.8 . .
C8 C9 C10 118.9(6) . .
C8 C9 N3 121.8(5) . .
C10 C9 N3 119.3(6) . .
C11 C10 C9 118.3(7) . .
C11 C10 H10 120.9 . .
C9 C10 H10 120.9 . .
N4 C11 C10 125.0(6) . .
N4 C11 H11 117.5 . .
C10 C11 H11 117.5 . .
N2 C12 N3 110.4(5) . .
N2 C12 C14 125.9(6) . .
N3 C12 C14 123.7(5) . .
N6 C13 C14 123.9(7) . .
N6 C13 H13 118.1 . .
C14 C13 H13 118.1 . .
C13 C14 C15 118.5(6) . .
C13 C14 C12 119.9(6) . .
C15 C14 C12 121.6(6) . .
C16 C15 C14 118.3(7) . .
C16 C15 H15 120.9 . .
C14 C15 H15 120.9 . .
C15 C16 C17 119.3(7) . .
C15 C16 H16 120.4 . .
C17 C16 H16 120.4 . .
N6 C17 C16 122.2(7) . .
N6 C17 H17 118.9 . .
C16 C17 H17 118.9 . .
C19 C18 H18A 109.5 . .
C19 C18 H18B 109.5 . .
H18A C18 H18B 109.5 . .
C19 C18 H18C 109.5 . .
H18A C18 H18C 109.5 . .
H18B C18 H18C 109.5 . .
N8 C19 C18 156(2) . .

loop_
_geom_bond_atom_site_label_1
_geom_bond_atom_site_label_2
_geom_bond_distance
_geom_bond_site_symmetry_2
Mn1 O7 1.525(8) .
Mn1 O5 1.558(8) .
Mn1 O6 1.559(8) .
Mn1 O4 1.695(10) .
N7 O2 1.17(2) .
N7 O3 1.19(2) .
N7 O1 1.25(2) .
Ag1 N4 2.286(5) 2
Ag1 N5 2.307(6) .
Ag1 N1 2.415(5) 3_666
Ag1 N6 2.534(6) 1_655
Ag1 Ag1 3.2730(11) 3_666
N1 C6 1.308(8) .
N1 N2 1.380(8) .
N1 Ag1 2.415(5) 3_666
N2 C12 1.284(9) .
N3 C6 1.368(7) .
N3 C12 1.374(8) .
N3 C9 1.423(8) .
N4 C11 1.309(9) .
N4 C7 1.355(8) .
N4 Ag1 2.286(5) 2_545
N5 C1 1.333(9) .
N5 C5 1.348(8) .
N6 C17 1.325(10) .
N6 C13 1.338(9) .
N6 Ag1 2.534(6) 1_455
N8 C19 1.09(2) .
C1 C2 1.389(11) .
C1 H1 0.9300 .
C2 C3 1.373(12) .
C2 H2 0.9300 .
C3 C4 1.380(10) .
C3 H3 0.9300 .
C4 C5 1.377(10) .
C4 H4 0.9300 .
C5 C6 1.478(8) .
C7 C8 1.382(9) .
C7 H7 0.9300 .
C8 C9 1.369(9) .
C8 H8 0.9300 .
C9 C10 1.377(9) .
C10 C11 1.368(10) .
C10 H10 0.9300 .
C11 H11 0.9300 .
C12 C14 1.465(8) .
C13 C14 1.375(10) .
C13 H13 0.9300 .
C14 C15 1.393(9) .
C15 C16 1.377(10) .
C15 H15 0.9300 .
C16 C17 1.407(12) .
C16 H16 0.9300 .
C17 H17 0.9300 .
C18 C19 1.38(2) .
C18 H18A 0.9600 .
C18 H18B 0.9600 .
C18 H18C 0.9600 .

loop_
_geom_torsion_atom_site_label_1
_geom_torsion_atom_site_label_2
_geom_torsion_atom_site_label_3
_geom_torsion_atom_site_label_4
_geom_torsion
_geom_torsion_site_symmetry_1
_geom_torsion_site_symmetry_2
_geom_torsion_site_symmetry_3
_geom_torsion_site_symmetry_4
C6 N1 N2 C12 1.0(8) . . . .
Ag1 N1 N2 C12 -155.1(5) 3_666 . . .
N4 Ag1 N5 C1 142.4(5) 2 . . .
N1 Ag1 N5 C1 -58.4(5) 3_666 . . .
N6 Ag1 N5 C1 39.3(5) 1_655 . . .
Ag1 Ag1 N5 C1 -115.3(5) 3_666 . . .
N4 Ag1 N5 C5 -41.8(7) 2 . . .
N1 Ag1 N5 C5 117.3(5) 3_666 . . .
N6 Ag1 N5 C5 -144.9(5) 1_655 . . .
Ag1 Ag1 N5 C5 60.5(5) 3_666 . . .
C5 N5 C1 C2 -0.4(10) . . . .
Ag1 N5 C1 C2 175.7(6) . . . .
N5 C1 C2 C3 -1.1(13) . . . .
C1 C2 C3 C4 1.4(12) . . . .
C2 C3 C4 C5 -0.2(12) . . . .
C1 N5 C5 C4 1.6(10) . . . .
Ag1 N5 C5 C4 -174.2(5) . . . .
C1 N5 C5 C6 179.3(6) . . . .
Ag1 N5 C5 C6 3.5(7) . . . .
C3 C4 C5 N5 -1.3(11) . . . .
C3 C4 C5 C6 -178.9(6) . . . .
N2 N1 C6 N3 -1.9(7) . . . .
Ag1 N1 C6 N3 154.6(4) 3_666 . . .
N2 N1 C6 C5 -178.4(6) . . . .
Ag1 N1 C6 C5 -21.9(9) 3_666 . . .
C12 N3 C6 N1 1.9(7) . . . .
C9 N3 C6 N1 -175.2(6) . . . .
C12 N3 C6 C5 178.4(6) . . . .
C9 N3 C6 C5 1.2(10) . . . .
N5 C5 C6 N1 -47.3(9) . . . .
C4 C5 C6 N1 130.4(7) . . . .
N5 C5 C6 N3 136.7(6) . . . .
C4 C5 C6 N3 -45.5(10) . . . .
C11 N4 C7 C8 -2.7(10) . . . .
Ag1 N4 C7 C8 -172.8(5) 2_545 . . .
N4 C7 C8 C9 3.7(10) . . . .
C7 C8 C9 C10 -1.3(10) . . . .
C7 C8 C9 N3 176.7(6) . . . .
C6 N3 C9 C8 -50.1(9) . . . .
C12 N3 C9 C8 133.3(7) . . . .
C6 N3 C9 C10 127.9(7) . . . .
C12 N3 C9 C10 -48.7(9) . . . .
C8 C9 C10 C11 -1.8(11) . . . .
N3 C9 C10 C11 -179.8(7) . . . .
C7 N4 C11 C10 -0.7(11) . . . .
Ag1 N4 C11 C10 170.2(6) 2_545 . . .
C9 C10 C11 N4 2.9(12) . . . .
N1 N2 C12 N3 0.2(8) . . . .
N1 N2 C12 C14 -178.9(6) . . . .
C6 N3 C12 N2 -1.3(7) . . . .
C9 N3 C12 N2 175.9(6) . . . .
C6 N3 C12 C14 177.8(6) . . . .
C9 N3 C12 C14 -5.0(10) . . . .
C17 N6 C13 C14 0.0(11) . . . .
Ag1 N6 C13 C14 172.6(5) 1_455 . . .
N6 C13 C14 C15 1.1(11) . . . .
N6 C13 C14 C12 -177.8(6) . . . .
N2 C12 C14 C13 -53.9(10) . . . .
N3 C12 C14 C13 127.1(7) . . . .
N2 C12 C14 C15 127.3(8) . . . .
N3 C12 C14 C15 -51.7(10) . . . .
C13 C14 C15 C16 -1.4(12) . . . .
C12 C14 C15 C16 177.4(7) . . . .
C14 C15 C16 C17 0.8(13) . . . .
C13 N6 C17 C16 -0.7(12) . . . .
Ag1 N6 C17 C16 -173.5(7) 1_455 . . .
C15 C16 C17 N6 0.3(14) . . . .
